data_7021324
loop_
_publ_author_name
'Heider, Silvio'
'Petzold, Holm'
'Chastanet, Guillaume'
'Schlamp, Stephan'
'R\"uffer, Tobias'
'Weber, Birgit'
'L\'etard, Jean-Fran\,cois'

_publ_section_title
;
 Biphenyl bridged hexadentate N6-ligands - a rigid ligand backbone for
 Fe(ii) spin crossover complexes.
;
_journal_issue 24
_journal_name_full 'Dalton transactions (Cambridge, England : 2003)'
_journal_page_first 8575
_journal_page_last 8584
_journal_paper_doi 10.1039/c2dt32451b
_journal_volume 42
_journal_year 2013
_chemical_formula_moiety 'C34 H28 N6 Zn, 2(F6 P), C2 H3 N'
_chemical_formula_sum 'C36 H31 F12 N7 P2 Zn'
_chemical_formula_weight 916.99
_chemical_name_systematic
;
?
;
_space_group_IT_number 14
_symmetry_cell_setting monoclinic
_symmetry_space_group_name_Hall '-P 2yn'
_symmetry_space_group_name_H-M 'P 1 21/n 1'
_atom_sites_solution_hydrogens geom
_atom_sites_solution_primary direct
_atom_sites_solution_secondary difmap
_audit_creation_method SHELXL-97
_cell_angle_alpha 90.00
_cell_angle_beta 115.232(3)
_cell_angle_gamma 90.00
_cell_formula_units_Z 4
_cell_length_a 15.4044(4)
_cell_length_b 15.0872(2)
_cell_length_c 17.6485(5)
_cell_measurement_reflns_used 11321
_cell_measurement_temperature 113(2)
_cell_measurement_theta_max 28.1828
_cell_measurement_theta_min 2.9435
_cell_volume 3710.33(18)
_computing_structure_refinement 'SHELXL-97 (Sheldrick, 1997)'
_diffrn_ambient_temperature 113(2)
_diffrn_measured_fraction_theta_full 0.997
_diffrn_measured_fraction_theta_max 0.997
_diffrn_radiation_monochromator graphite
_diffrn_radiation_source 'fine-focus sealed tube'
_diffrn_radiation_type MoK\a
_diffrn_radiation_wavelength 0.71073
_diffrn_reflns_av_R_equivalents 0.0283
_diffrn_reflns_av_sigmaI/netI 0.0367
_diffrn_reflns_limit_h_max 18
_diffrn_reflns_limit_h_min -18
_diffrn_reflns_limit_k_max 17
_diffrn_reflns_limit_k_min -17
_diffrn_reflns_limit_l_max 20
_diffrn_reflns_limit_l_min -20
_diffrn_reflns_number 20450
_diffrn_reflns_theta_full 25.00
_diffrn_reflns_theta_max 25.00
_diffrn_reflns_theta_min 2.95
_exptl_absorpt_coefficient_mu 0.848
_exptl_absorpt_correction_T_max 1.00000
_exptl_absorpt_correction_T_min 0.84795
_exptl_absorpt_correction_type multi-scan
_exptl_absorpt_process_details
;
CrysAlisPro, Oxford Diffraction Ltd.,
Version 1.171.33.64 (release 22-03-2010 CrysAlis171 .NET)
(compiled Mar 22 2010,13:57:49)
Empirical absorption correction using spherical harmonics,
implemented in SCALE3 ABSPACK scaling algorithm.
;
_exptl_crystal_colour colourless
_exptl_crystal_density_diffrn 1.642
_exptl_crystal_density_method 'not measured'
_exptl_crystal_description block
_exptl_crystal_F_000 1856
_exptl_crystal_size_max 0.3
_exptl_crystal_size_mid 0.2
_exptl_crystal_size_min 0.08
_refine_diff_density_max 0.439
_refine_diff_density_min -0.349
_refine_diff_density_rms 0.050
_refine_ls_extinction_method none
_refine_ls_goodness_of_fit_ref 0.983
_refine_ls_hydrogen_treatment mixed
_refine_ls_matrix_type full
_refine_ls_number_parameters 532
_refine_ls_number_reflns 6506
_refine_ls_number_restraints 0
_refine_ls_restrained_S_all 0.983
_refine_ls_R_factor_all 0.0408
_refine_ls_R_factor_gt 0.0288
_refine_ls_shift/su_max 0.001
_refine_ls_shift/su_mean 0.000
_refine_ls_structure_factor_coef Fsqd
_refine_ls_weighting_details 'calc w=1/[\s^2^(Fo^2^)+(0.0445P)^2^+0.0000P] where P=(Fo^2^+2Fc^2^)/3'
_refine_ls_weighting_scheme calc
_refine_ls_wR_factor_gt 0.0712
_refine_ls_wR_factor_ref 0.0730
_reflns_number_gt 5065
_reflns_number_total 6506
_reflns_threshold_expression >2sigma(I)
_cod_data_source_file c2dt32451b.txt
_cod_data_source_block shelxl
_cod_original_cell_volume 3710.33(15)
_cod_database_code 7021324

loop_
_symmetry_equiv_pos_as_xyz
'x, y, z'
'-x+1/2, y+1/2, -z+1/2'
'-x, -y, -z'
'x-1/2, -y-1/2, z-1/2'

loop_
_atom_site_label
_atom_site_type_symbol
_atom_site_fract_x
_atom_site_fract_y
_atom_site_fract_z
_atom_site_U_iso_or_equiv
_atom_site_adp_type
_atom_site_occupancy
_atom_site_symmetry_multiplicity
_atom_site_calc_flag
_atom_site_refinement_flags
C1 C 0.07551(14) 0.60321(14) 0.40835(14) 0.0210(5) Uani 1 1 d .
C1A C 0.4371(2) 0.60183(18) 0.0495(2) 0.0577(8) Uani 1 1 d .
H1A1 H 0.4365 0.5922 -0.0056 0.087 Uiso 1 1 calc R
H1A2 H 0.3723 0.5930 0.0457 0.087 Uiso 1 1 calc R
H1A3 H 0.4813 0.5596 0.0898 0.087 Uiso 1 1 calc R
C2 C 0.01466(14) 0.66944(15) 0.41401(15) 0.0284(5) Uani 1 1 d .
H2 H 0.0373 0.7288 0.4250 0.034 Uiso 1 1 calc R
C2A C 0.46885(19) 0.69253(19) 0.07755(17) 0.0433(7) Uani 1 1 d .
C3 C -0.07705(15) 0.65061(16) 0.40404(15) 0.0319(6) Uani 1 1 d .
H3 H -0.1174 0.6968 0.4070 0.038 Uiso 1 1 calc R
C4 C -0.11000(15) 0.56456(15) 0.38983(15) 0.0279(5) Uani 1 1 d .
H4 H -0.1737 0.5515 0.3817 0.033 Uiso 1 1 calc R
C5 C -0.05073(14) 0.49763(15) 0.38747(13) 0.0235(5) Uani 1 1 d .
H5 H -0.0731 0.4381 0.3795 0.028 Uiso 1 1 calc R
C6 C 0.04187(14) 0.51620(14) 0.39659(13) 0.0201(5) Uani 1 1 d .
C7 C 0.17145(14) 0.62923(13) 0.41295(14) 0.0204(5) Uani 1 1 d .
C8 C 0.24356(15) 0.65655(13) 0.48955(15) 0.0250(5) Uani 1 1 d .
H8 H 0.2301 0.6598 0.5373 0.030 Uiso 1 1 calc R
C9 C 0.33443(15) 0.67899(14) 0.49741(15) 0.0280(5) Uani 1 1 d .
H9 H 0.3829 0.6962 0.5503 0.034 Uiso 1 1 calc R
C10 C 0.35400(14) 0.67623(13) 0.42820(15) 0.0258(5) Uani 1 1 d .
H10 H 0.4162 0.6914 0.4334 0.031 Uiso 1 1 calc R
C11 C 0.28330(14) 0.65140(12) 0.35105(15) 0.0216(5) Uani 1 1 d .
H11 H 0.2968 0.6504 0.3033 0.026 Uiso 1 1 calc R
C12 C 0.19208(13) 0.62778(12) 0.34322(14) 0.0195(5) Uani 1 1 d .
C13 C 0.19678(13) 0.43140(13) 0.45098(14) 0.0204(5) Uani 1 1 d .
H13A H 0.2007 0.3749 0.4808 0.025 Uiso 1 1 calc R
H13B H 0.2136 0.4800 0.4925 0.025 Uiso 1 1 calc R
C14 C 0.26835(14) 0.42976(12) 0.41319(14) 0.0184(5) Uani 1 1 d .
C15 C 0.36675(14) 0.43164(13) 0.46268(15) 0.0231(5) Uani 1 1 d .
H15 H 0.3917 0.4357 0.5219 0.028 Uiso 1 1 calc R
C16 C 0.42724(15) 0.42747(14) 0.42343(15) 0.0260(5) Uani 1 1 d .
H16 H 0.4948 0.4287 0.4560 0.031 Uiso 1 1 calc R
C17 C 0.39076(14) 0.42162(13) 0.33761(15) 0.0240(5) Uani 1 1 d .
H17 H 0.4324 0.4194 0.3105 0.029 Uiso 1 1 calc R
C18 C 0.29218(14) 0.41906(12) 0.29155(14) 0.0188(5) Uani 1 1 d .
C19 C 0.24249(14) 0.41150(13) 0.19923(14) 0.0196(5) Uani 1 1 d .
C20 C 0.28943(15) 0.39278(14) 0.14926(15) 0.0262(5) Uani 1 1 d .
H20 H 0.3568 0.3834 0.1733 0.031 Uiso 1 1 calc R
C21 C 0.23575(17) 0.38813(14) 0.06379(16) 0.0310(6) Uani 1 1 d .
H21 H 0.2664 0.3765 0.0281 0.037 Uiso 1 1 calc R
C22 C 0.13804(16) 0.40029(14) 0.03003(15) 0.0288(5) Uani 1 1 d .
H22 H 0.1006 0.3970 -0.0288 0.035 Uiso 1 1 calc R
C23 C 0.09557(16) 0.41734(13) 0.08315(15) 0.0249(5) Uani 1 1 d .
H23 H 0.0279 0.4249 0.0602 0.030 Uiso 1 1 calc R
C24 C 0.03187(13) 0.65022(13) 0.22539(14) 0.0209(5) Uani 1 1 d .
H24A H 0.0293 0.6818 0.1753 0.025 Uiso 1 1 calc R
H24B H 0.0317 0.6953 0.2661 0.025 Uiso 1 1 calc R
C25 C -0.05633(14) 0.59273(14) 0.20031(14) 0.0201(5) Uani 1 1 d .
C26 C -0.14675(14) 0.62957(15) 0.17658(14) 0.0252(5) Uani 1 1 d .
H26 H -0.1550 0.6920 0.1760 0.030 Uiso 1 1 calc R
C27 C -0.22399(15) 0.57360(15) 0.15401(15) 0.0273(5) Uani 1 1 d .
H27 H -0.2866 0.5973 0.1374 0.033 Uiso 1 1 calc R
C28 C -0.21107(14) 0.48305(16) 0.15528(14) 0.0273(5) Uani 1 1 d .
H28 H -0.2643 0.4440 0.1398 0.033 Uiso 1 1 calc R
C29 C -0.11940(14) 0.45010(14) 0.17946(14) 0.0213(5) Uani 1 1 d .
C30 C -0.09495(15) 0.35417(14) 0.18706(14) 0.0238(5) Uani 1 1 d .
C31 C -0.16199(16) 0.28684(15) 0.16402(16) 0.0340(6) Uani 1 1 d .
H31 H -0.2285 0.3002 0.1422 0.041 Uiso 1 1 calc R
C32 C -0.13150(17) 0.20054(16) 0.17297(17) 0.0392(6) Uani 1 1 d .
H32 H -0.1770 0.1537 0.1581 0.047 Uiso 1 1 calc R
C33 C -0.03539(17) 0.18147(15) 0.20334(16) 0.0344(6) Uani 1 1 d .
H33 H -0.0135 0.1219 0.2086 0.041 Uiso 1 1 calc R
C34 C 0.02841(16) 0.25125(14) 0.22599(15) 0.0282(5) Uani 1 1 d .
H34 H 0.0951 0.2387 0.2477 0.034 Uiso 1 1 calc R
N1 N 0.09710(12) 0.44427(12) 0.38665(12) 0.0199(4) Uani 1 1 d .
N1A N 0.49309(17) 0.76357(15) 0.09946(15) 0.0492(6) Uani 1 1 d .
N2 N 0.23365(11) 0.42327(10) 0.33071(11) 0.0173(4) Uani 1 1 d .
N3 N 0.14668(11) 0.42356(10) 0.16623(12) 0.0201(4) Uani 1 1 d .
N4 N 0.12227(12) 0.59882(11) 0.26314(12) 0.0197(4) Uani 1 1 d .
F1 F 0.10119(9) 0.72655(9) 0.00468(9) 0.0422(4) Uani 1 1 d .
F2 F 0.26342(10) 0.72682(9) 0.06475(10) 0.0463(4) Uani 1 1 d .
F3 F 0.18295(9) 0.73391(8) 0.14600(9) 0.0377(3) Uani 1 1 d .
F4 F 0.18209(10) 0.60192(9) 0.00437(9) 0.0441(4) Uani 1 1 d .
F5 F 0.10120(9) 0.61021(8) 0.08538(9) 0.0378(3) Uani 1 1 d .
F6 F 0.26297(9) 0.60985(8) 0.14499(9) 0.0432(4) Uani 1 1 d .
F7 F 0.64804(9) 0.51637(9) 0.23325(10) 0.0436(4) Uani 1 1 d .
F8 F 0.71529(10) 0.38906(10) 0.29809(11) 0.0591(5) Uani 1 1 d .
F9 F 0.62213(11) 0.46851(9) 0.34283(10) 0.0473(4) Uani 1 1 d .
F10 F 0.56892(11) 0.33859(9) 0.27769(11) 0.0553(5) Uani 1 1 d .
F11 F 0.50404(9) 0.46737(10) 0.21416(11) 0.0505(4) Uani 1 1 d .
F12 F 0.59630(11) 0.38631(10) 0.16796(11) 0.0593(5) Uani 1 1 d .
N5 N -0.04400(11) 0.50523(11) 0.20052(11) 0.0187(4) Uani 1 1 d .
N6 N 0.00018(12) 0.33571(11) 0.21861(11) 0.0222(4) Uani 1 1 d .
P1 P 0.18267(4) 0.66872(4) 0.07429(4) 0.02874(15) Uani 1 1 d .
P2 P 0.60958(4) 0.42666(4) 0.25520(4) 0.02963(16) Uani 1 1 d .
Zn01 Zn 0.090947(15) 0.448374(15) 0.255339(16) 0.01813(8) Uani 1 1 d .
H1N1 H 0.0674(14) 0.3944(14) 0.3821(14) 0.023(6) Uiso 1 1 d .
H1N4 H 0.1470(13) 0.5983(13) 0.2309(14) 0.013(6) Uiso 1 1 d .

loop_
_atom_site_aniso_label
_atom_site_aniso_U_11
_atom_site_aniso_U_22
_atom_site_aniso_U_33
_atom_site_aniso_U_23
_atom_site_aniso_U_13
_atom_site_aniso_U_12
C1 0.0182(10) 0.0288(11) 0.0160(13) -0.0004(10) 0.0072(9) 0.0041(9)
C1A 0.073(2) 0.0427(16) 0.053(2) -0.0010(15) 0.0221(17) 0.0125(15)
C2 0.0284(12) 0.0316(12) 0.0229(14) -0.0063(11) 0.0086(11) 0.0050(10)
C2A 0.0562(17) 0.0475(17) 0.0286(17) 0.0100(14) 0.0203(14) 0.0189(14)
C3 0.0248(12) 0.0467(15) 0.0253(15) -0.0050(12) 0.0116(11) 0.0135(11)
C4 0.0172(11) 0.0459(14) 0.0215(14) -0.0010(11) 0.0091(10) 0.0038(10)
C5 0.0221(11) 0.0352(13) 0.0144(13) -0.0013(10) 0.0088(10) -0.0025(10)
C6 0.0202(11) 0.0288(11) 0.0130(12) -0.0006(9) 0.0087(9) 0.0043(9)
C7 0.0216(11) 0.0164(10) 0.0217(13) -0.0014(9) 0.0080(10) 0.0026(9)
C8 0.0286(12) 0.0212(11) 0.0227(14) -0.0022(10) 0.0086(11) 0.0026(9)
C9 0.0246(12) 0.0227(11) 0.0266(15) -0.0047(10) 0.0012(10) -0.0019(9)
C10 0.0175(11) 0.0231(11) 0.0313(15) 0.0011(10) 0.0050(10) -0.0009(9)
C11 0.0218(11) 0.0177(10) 0.0260(14) 0.0018(10) 0.0108(10) -0.0003(9)
C12 0.0176(10) 0.0148(10) 0.0216(13) -0.0008(9) 0.0041(9) 0.0020(8)
C13 0.0198(11) 0.0229(11) 0.0180(13) 0.0026(9) 0.0075(9) 0.0021(9)
C14 0.0191(10) 0.0149(10) 0.0205(13) 0.0018(9) 0.0078(10) 0.0013(8)
C15 0.0192(11) 0.0243(11) 0.0199(13) 0.0016(10) 0.0026(10) 0.0013(9)
C16 0.0157(10) 0.0261(12) 0.0323(15) 0.0011(10) 0.0066(10) 0.0013(9)
C17 0.0202(11) 0.0227(11) 0.0319(15) -0.0009(10) 0.0138(10) 0.0001(9)
C18 0.0193(11) 0.0136(9) 0.0247(13) 0.0011(9) 0.0105(10) -0.0009(8)
C19 0.0240(11) 0.0138(10) 0.0246(14) -0.0010(9) 0.0138(10) -0.0031(8)
C20 0.0268(12) 0.0258(12) 0.0319(16) -0.0024(10) 0.0182(11) -0.0026(9)
C21 0.0434(14) 0.0277(12) 0.0347(17) -0.0065(11) 0.0290(13) -0.0071(11)
C22 0.0443(14) 0.0254(12) 0.0183(14) -0.0023(10) 0.0148(11) -0.0041(10)
C23 0.0289(12) 0.0216(11) 0.0228(14) 0.0008(10) 0.0098(11) 0.0010(9)
C24 0.0196(11) 0.0207(10) 0.0207(13) 0.0009(9) 0.0071(10) 0.0035(9)
C25 0.0197(11) 0.0267(11) 0.0142(12) 0.0016(9) 0.0073(9) 0.0010(9)
C26 0.0227(11) 0.0332(12) 0.0213(13) 0.0045(10) 0.0112(10) 0.0060(10)
C27 0.0161(11) 0.0406(14) 0.0255(14) 0.0057(11) 0.0092(10) 0.0049(10)
C28 0.0182(11) 0.0434(13) 0.0209(14) -0.0023(11) 0.0089(10) -0.0062(10)
C29 0.0190(11) 0.0303(12) 0.0135(12) -0.0018(10) 0.0058(9) -0.0039(9)
C30 0.0256(12) 0.0300(12) 0.0173(13) -0.0028(10) 0.0104(10) -0.0070(10)
C31 0.0270(12) 0.0372(14) 0.0306(16) 0.0005(12) 0.0052(11) -0.0118(11)
C32 0.0422(15) 0.0337(14) 0.0336(16) -0.0061(12) 0.0084(12) -0.0200(12)
C33 0.0508(16) 0.0237(12) 0.0281(16) -0.0021(11) 0.0160(13) -0.0064(11)
C34 0.0325(13) 0.0302(13) 0.0250(14) -0.0031(11) 0.0152(11) -0.0017(10)
N1 0.0167(9) 0.0217(9) 0.0207(11) -0.0007(8) 0.0073(8) -0.0018(8)
N1A 0.0745(17) 0.0419(14) 0.0405(16) 0.0068(12) 0.0334(14) 0.0106(12)
N2 0.0170(8) 0.0167(9) 0.0190(11) 0.0003(7) 0.0084(8) 0.0013(7)
N3 0.0220(9) 0.0179(9) 0.0209(11) -0.0004(8) 0.0098(8) -0.0002(7)
N4 0.0174(9) 0.0240(9) 0.0195(11) -0.0003(8) 0.0098(9) 0.0013(7)
F1 0.0507(8) 0.0354(8) 0.0335(9) 0.0080(7) 0.0112(7) 0.0044(6)
F2 0.0497(9) 0.0348(8) 0.0642(12) 0.0027(8) 0.0337(8) -0.0064(7)
F3 0.0537(9) 0.0254(7) 0.0341(9) -0.0059(6) 0.0189(7) -0.0034(6)
F4 0.0746(10) 0.0321(8) 0.0351(9) -0.0034(7) 0.0325(8) -0.0025(7)
F5 0.0525(8) 0.0314(7) 0.0328(9) -0.0038(6) 0.0213(7) -0.0129(6)
F6 0.0516(9) 0.0313(8) 0.0387(10) 0.0055(7) 0.0115(7) 0.0075(6)
F7 0.0468(8) 0.0346(7) 0.0657(12) 0.0036(8) 0.0395(8) -0.0049(6)
F8 0.0432(9) 0.0644(11) 0.0755(13) 0.0149(9) 0.0308(9) 0.0223(8)
F9 0.0606(9) 0.0451(9) 0.0434(10) -0.0012(7) 0.0291(8) 0.0033(7)
F10 0.0779(11) 0.0283(8) 0.0841(14) 0.0023(8) 0.0580(10) -0.0095(7)
F11 0.0292(7) 0.0639(10) 0.0626(12) 0.0184(9) 0.0236(8) 0.0039(7)
F12 0.0740(11) 0.0616(11) 0.0558(12) -0.0232(9) 0.0407(9) -0.0290(9)
N5 0.0161(8) 0.0247(9) 0.0141(10) 0.0006(8) 0.0052(7) -0.0020(7)
N6 0.0253(10) 0.0238(10) 0.0184(11) -0.0019(8) 0.0103(8) -0.0032(8)
P1 0.0410(4) 0.0206(3) 0.0259(4) 0.0010(3) 0.0154(3) -0.0023(3)
P2 0.0280(3) 0.0278(3) 0.0399(4) 0.0028(3) 0.0210(3) -0.0013(2)
Zn01 0.01515(13) 0.02078(13) 0.01812(15) -0.00141(11) 0.00679(10) 0.00011(10)

loop_
_atom_type_symbol
_atom_type_description
_atom_type_scat_dispersion_real
_atom_type_scat_dispersion_imag
_atom_type_scat_source
C C 0.0033 0.0016 'International Tables Vol C Tables 4.2.6.8 and 6.1.1.4'
N N 0.0061 0.0033 'International Tables Vol C Tables 4.2.6.8 and 6.1.1.4'
F F 0.0171 0.0103 'International Tables Vol C Tables 4.2.6.8 and 6.1.1.4'
P P 0.1023 0.0942 'International Tables Vol C Tables 4.2.6.8 and 6.1.1.4'
Zn Zn 0.2839 1.4301 'International Tables Vol C Tables 4.2.6.8 and 6.1.1.4'
H H 0.0000 0.0000 'International Tables Vol C Tables 4.2.6.8 and 6.1.1.4'

loop_
_geom_angle_atom_site_label_1
_geom_angle_atom_site_label_2
_geom_angle_atom_site_label_3
_geom_angle
C6 C1 C2 117.66(18)
C6 C1 C7 123.40(17)
C2 C1 C7 118.92(19)
C2A C1A H1A1 109.5
C2A C1A H1A2 109.5
H1A1 C1A H1A2 109.5
C2A C1A H1A3 109.5
H1A1 C1A H1A3 109.5
H1A2 C1A H1A3 109.5
C3 C2 C1 121.6(2)
C3 C2 H2 119.2
C1 C2 H2 119.2
N1A C2A C1A 179.6(3)
C2 C3 C4 119.7(2)
C2 C3 H3 120.1
C4 C3 H3 120.1
C5 C4 C3 120.01(19)
C5 C4 H4 120.0
C3 C4 H4 120.0
C4 C5 C6 120.6(2)
C4 C5 H5 119.7
C6 C5 H5 119.7
C1 C6 C5 120.24(18)
C1 C6 N1 121.89(17)
C5 C6 N1 117.69(19)
C12 C7 C8 118.15(18)
C12 C7 C1 122.56(19)
C8 C7 C1 119.29(19)
C9 C8 C7 121.4(2)
C9 C8 H8 119.3
C7 C8 H8 119.3
C10 C9 C8 119.8(2)
C10 C9 H9 120.1
C8 C9 H9 120.1
C9 C10 C11 120.16(19)
C9 C10 H10 119.9
C11 C10 H10 119.9
C10 C11 C12 120.2(2)
C10 C11 H11 119.9
C12 C11 H11 119.9
C7 C12 C11 120.4(2)
C7 C12 N4 121.17(17)
C11 C12 N4 118.4(2)
N1 C13 C14 112.09(18)
N1 C13 H13A 109.2
C14 C13 H13A 109.2
N1 C13 H13B 109.2
C14 C13 H13B 109.2
H13A C13 H13B 107.9
N2 C14 C15 120.91(19)
N2 C14 C13 117.24(17)
C15 C14 C13 121.8(2)
C16 C15 C14 118.2(2)
C16 C15 H15 120.9
C14 C15 H15 120.9
C17 C16 C15 120.6(2)
C17 C16 H16 119.7
C15 C16 H16 119.7
C16 C17 C18 118.7(2)
C16 C17 H17 120.7
C18 C17 H17 120.7
N2 C18 C17 120.2(2)
N2 C18 C19 114.96(17)
C17 C18 C19 124.87(19)
N3 C19 C20 121.6(2)
N3 C19 C18 114.98(18)
C20 C19 C18 123.41(19)
C21 C20 C19 118.3(2)
C21 C20 H20 120.9
C19 C20 H20 120.9
C22 C21 C20 120.2(2)
C22 C21 H21 119.9
C20 C21 H21 119.9
C21 C22 C23 118.7(2)
C21 C22 H22 120.7
C23 C22 H22 120.7
N3 C23 C22 122.0(2)
N3 C23 H23 119.0
C22 C23 H23 119.0
N4 C24 C25 112.77(16)
N4 C24 H24A 109.0
C25 C24 H24A 109.0
N4 C24 H24B 109.0
C25 C24 H24B 109.0
H24A C24 H24B 107.8
N5 C25 C26 121.37(18)
N5 C25 C24 117.28(16)
C26 C25 C24 121.34(18)
C27 C26 C25 118.4(2)
C27 C26 H26 120.8
C25 C26 H26 120.8
C26 C27 C28 120.23(19)
C26 C27 H27 119.9
C28 C27 H27 119.9
C27 C28 C29 118.86(19)
C27 C28 H28 120.6
C29 C28 H28 120.6
N5 C29 C28 120.73(19)
N5 C29 C30 114.90(17)
C28 C29 C30 124.35(18)
N6 C30 C31 120.8(2)
N6 C30 C29 115.13(17)
C31 C30 C29 124.10(19)
C32 C31 C30 119.2(2)
C32 C31 H31 120.4
C30 C31 H31 120.4
C31 C32 C33 120.2(2)
C31 C32 H32 119.9
C33 C32 H32 119.9
C32 C33 C34 118.0(2)
C32 C33 H33 121.0
C34 C33 H33 121.0
N6 C34 C33 122.6(2)
N6 C34 H34 118.7
C33 C34 H34 118.7
C6 N1 C13 118.67(17)
C6 N1 Zn01 109.50(13)
C13 N1 Zn01 111.27(12)
C6 N1 H1N1 110.6(13)
C13 N1 H1N1 106.9(14)
Zn01 N1 H1N1 97.9(15)
C14 N2 C18 121.43(17)
C14 N2 Zn01 121.04(13)
C18 N2 Zn01 116.03(15)
C23 N3 C19 119.20(19)
C23 N3 Zn01 126.08(14)
C19 N3 Zn01 114.71(14)
C12 N4 C24 116.80(16)
C12 N4 Zn01 114.10(13)
C24 N4 Zn01 110.79(12)
C12 N4 H1N4 108.5(15)
C24 N4 H1N4 108.9(14)
Zn01 N4 H1N4 95.6(14)
C25 N5 C29 120.40(17)
C25 N5 Zn01 121.70(13)
C29 N5 Zn01 116.73(13)
C34 N6 C30 119.09(18)
C34 N6 Zn01 126.21(14)
C30 N6 Zn01 114.67(13)
F2 P1 F4 90.75(8)
F2 P1 F1 90.64(8)
F4 P1 F1 90.39(8)
F2 P1 F6 90.52(8)
F4 P1 F6 90.00(8)
F1 P1 F6 178.78(8)
F2 P1 F3 90.37(8)
F4 P1 F3 178.56(8)
F1 P1 F3 90.51(8)
F6 P1 F3 89.08(8)
F2 P1 F5 179.15(9)
F4 P1 F5 90.01(7)
F1 P1 F5 89.73(7)
F6 P1 F5 89.11(8)
F3 P1 F5 88.87(7)
F8 P2 F12 90.42(9)
F8 P2 F10 90.90(9)
F12 P2 F10 91.15(9)
F8 P2 F7 90.42(8)
F12 P2 F7 89.85(8)
F10 P2 F7 178.33(8)
F8 P2 F11 178.02(10)
F12 P2 F11 91.27(9)
F10 P2 F11 90.08(8)
F7 P2 F11 88.57(8)
F8 P2 F9 90.20(9)
F12 P2 F9 179.26(10)
F10 P2 F9 89.24(9)
F7 P2 F9 89.75(8)
F11 P2 F9 88.10(9)
N2 Zn01 N5 163.81(7)
N2 Zn01 N6 115.65(6)
N5 Zn01 N6 77.82(6)
N2 Zn01 N3 77.81(7)
N5 Zn01 N3 111.72(7)
N6 Zn01 N3 93.12(6)
N2 Zn01 N1 76.60(6)
N5 Zn01 N1 94.86(6)
N6 Zn01 N1 91.45(7)
N3 Zn01 N1 153.40(6)
N2 Zn01 N4 90.22(6)
N5 Zn01 N4 76.31(6)
N6 Zn01 N4 154.05(6)
N3 Zn01 N4 94.43(6)
N1 Zn01 N4 92.80(7)

loop_
_geom_bond_atom_site_label_1
_geom_bond_atom_site_label_2
_geom_bond_distance
C1 C6 1.394(3)
C1 C2 1.402(3)
C1 C7 1.498(3)
C1A C2A 1.466(4)
C1A H1A1 0.9800
C1A H1A2 0.9800
C1A H1A3 0.9800
C2 C3 1.377(3)
C2 H2 0.9500
C2A N1A 1.147(3)
C3 C4 1.378(3)
C3 H3 0.9500
C4 C5 1.374(3)
C4 H4 0.9500
C5 C6 1.394(3)
C5 H5 0.9500
C6 N1 1.435(3)
C7 C12 1.396(3)
C7 C8 1.397(3)
C8 C9 1.388(3)
C8 H8 0.9500
C9 C10 1.378(3)
C9 H9 0.9500
C10 C11 1.384(3)
C10 H10 0.9500
C11 C12 1.398(3)
C11 H11 0.9500
C12 N4 1.431(3)
C13 N1 1.483(3)
C13 C14 1.513(3)
C13 H13A 0.9900
C13 H13B 0.9900
C14 N2 1.323(3)
C14 C15 1.390(3)
C15 C16 1.379(3)
C15 H15 0.9500
C16 C17 1.375(3)
C16 H16 0.9500
C17 C18 1.384(3)
C17 H17 0.9500
C18 N2 1.351(3)
C18 C19 1.480(3)
C19 N3 1.348(3)
C19 C20 1.387(3)
C20 C21 1.379(3)
C20 H20 0.9500
C21 C22 1.375(3)
C21 H21 0.9500
C22 C23 1.377(3)
C22 H22 0.9500
C23 N3 1.340(3)
C23 H23 0.9500
C24 N4 1.481(3)
C24 C25 1.510(3)
C24 H24A 0.9900
C24 H24B 0.9900
C25 N5 1.334(3)
C25 C26 1.388(3)
C26 C27 1.372(3)
C26 H26 0.9500
C27 C28 1.379(3)
C27 H27 0.9500
C28 C29 1.382(3)
C28 H28 0.9500
C29 N5 1.346(2)
C29 C30 1.487(3)
C30 N6 1.356(3)
C30 C31 1.381(3)
C31 C32 1.370(3)
C31 H31 0.9500
C32 C33 1.373(3)
C32 H32 0.9500
C33 C34 1.378(3)
C33 H33 0.9500
C34 N6 1.335(3)
C34 H34 0.9500
N1 Zn01 2.2795(18)
N1 H1N1 0.87(2)
N2 Zn01 2.0621(16)
N3 Zn01 2.1217(18)
N4 Zn01 2.3123(17)
N4 H1N4 0.81(2)
F1 P1 1.5910(14)
F2 P1 1.5883(14)
F3 P1 1.6014(14)
F4 P1 1.5903(15)
F5 P1 1.6130(13)
F6 P1 1.6000(14)
F7 P2 1.5902(14)
F8 P2 1.5797(15)
F9 P2 1.6041(16)
F10 P2 1.5898(14)
F11 P2 1.5941(14)
F12 P2 1.5858(17)
N5 Zn01 2.0684(16)
N6 Zn01 2.1193(16)

loop_
_geom_hbond_atom_site_label_D
_geom_hbond_atom_site_label_H
_geom_hbond_atom_site_label_A
_geom_hbond_distance_DH
_geom_hbond_distance_HA
_geom_hbond_distance_DA
_geom_hbond_angle_DHA
_geom_hbond_site_symmetry_A
N1 H1N1 N1A 0.87(2) 2.26(2) 3.117(3) 168(2) 2_545
N4 H1N4 F5 0.81(2) 2.36(2) 3.018(2) 138.8(18) .

loop_
_geom_torsion_atom_site_label_1
_geom_torsion_atom_site_label_2
_geom_torsion_atom_site_label_3
_geom_torsion_atom_site_label_4
_geom_torsion
C6 C1 C2 C3 -3.3(3)
C7 C1 C2 C3 175.1(2)
C1 C2 C3 C4 1.4(4)
C2 C3 C4 C5 1.4(4)
C3 C4 C5 C6 -2.1(3)
C2 C1 C6 C5 2.6(3)
C7 C1 C6 C5 -175.8(2)
C2 C1 C6 N1 177.4(2)
C7 C1 C6 N1 -1.0(3)
C4 C5 C6 C1 0.1(3)
C4 C5 C6 N1 -175.0(2)
C6 C1 C7 C12 70.7(3)
C2 C1 C7 C12 -107.7(2)
C6 C1 C7 C8 -109.6(2)
C2 C1 C7 C8 72.0(3)
C12 C7 C8 C9 -2.1(3)
C1 C7 C8 C9 178.22(18)
C7 C8 C9 C10 1.4(3)
C8 C9 C10 C11 0.2(3)
C9 C10 C11 C12 -0.9(3)
C8 C7 C12 C11 1.3(3)
C1 C7 C12 C11 -179.01(18)
C8 C7 C12 N4 178.72(17)
C1 C7 C12 N4 -1.6(3)
C10 C11 C12 C7 0.2(3)
C10 C11 C12 N4 -177.32(18)
N1 C13 C14 N2 -12.0(2)
N1 C13 C14 C15 170.30(17)
N2 C14 C15 C16 0.7(3)
C13 C14 C15 C16 178.24(18)
C14 C15 C16 C17 0.0(3)
C15 C16 C17 C18 -0.7(3)
C16 C17 C18 N2 0.7(3)
C16 C17 C18 C19 -179.04(19)
N2 C18 C19 N3 9.8(2)
C17 C18 C19 N3 -170.45(18)
N2 C18 C19 C20 -169.75(18)
C17 C18 C19 C20 10.0(3)
N3 C19 C20 C21 1.1(3)
C18 C19 C20 C21 -179.42(19)
C19 C20 C21 C22 -1.2(3)
C20 C21 C22 C23 0.2(3)
C21 C22 C23 N3 0.9(3)
N4 C24 C25 N5 -11.7(3)
N4 C24 C25 C26 169.42(19)
N5 C25 C26 C27 0.8(3)
C24 C25 C26 C27 179.6(2)
C25 C26 C27 C28 0.1(3)
C26 C27 C28 C29 -0.1(3)
C27 C28 C29 N5 -0.8(3)
C27 C28 C29 C30 177.3(2)
N5 C29 C30 N6 3.6(3)
C28 C29 C30 N6 -174.6(2)
N5 C29 C30 C31 -176.1(2)
C28 C29 C30 C31 5.8(4)
N6 C30 C31 C32 -0.3(4)
C29 C30 C31 C32 179.4(2)
C30 C31 C32 C33 -1.0(4)
C31 C32 C33 C34 1.5(4)
C32 C33 C34 N6 -0.7(4)
C1 C6 N1 C13 53.6(3)
C5 C6 N1 C13 -131.4(2)
C1 C6 N1 Zn01 -75.6(2)
C5 C6 N1 Zn01 99.37(19)
C14 C13 N1 C6 -125.09(19)
C14 C13 N1 Zn01 3.3(2)
C15 C14 N2 C18 -0.6(3)
C13 C14 N2 C18 -178.30(16)
C15 C14 N2 Zn01 -166.13(14)
C13 C14 N2 Zn01 16.2(2)
C17 C18 N2 C14 -0.1(3)
C19 C18 N2 C14 179.70(17)
C17 C18 N2 Zn01 166.12(14)
C19 C18 N2 Zn01 -14.1(2)
C22 C23 N3 C19 -1.0(3)
C22 C23 N3 Zn01 -179.46(15)
C20 C19 N3 C23 0.0(3)
C18 C19 N3 C23 -179.55(17)
C20 C19 N3 Zn01 178.61(15)
C18 C19 N3 Zn01 -0.9(2)
C7 C12 N4 C24 61.1(3)
C11 C12 N4 C24 -121.4(2)
C7 C12 N4 Zn01 -70.3(2)
C11 C12 N4 Zn01 107.19(18)
C25 C24 N4 C12 -126.84(19)
C25 C24 N4 Zn01 6.1(2)
C26 C25 N5 C29 -1.6(3)
C24 C25 N5 C29 179.50(19)
C26 C25 N5 Zn01 -168.83(16)
C24 C25 N5 Zn01 12.3(3)
C28 C29 N5 C25 1.6(3)
C30 C29 N5 C25 -176.60(19)
C28 C29 N5 Zn01 169.44(16)
C30 C29 N5 Zn01 -8.8(2)
C33 C34 N6 C30 -0.5(3)
C33 C34 N6 Zn01 177.53(17)
C31 C30 N6 C34 1.0(3)
C29 C30 N6 C34 -178.66(19)
C31 C30 N6 Zn01 -177.21(18)
C29 C30 N6 Zn01 3.1(2)
C14 N2 Zn01 N5 48.8(3)
C18 N2 Zn01 N5 -117.4(2)
C14 N2 Zn01 N6 -95.72(15)
C18 N2 Zn01 N6 98.02(14)
C14 N2 Zn01 N3 176.68(16)
C18 N2 Zn01 N3 10.42(13)
C14 N2 Zn01 N1 -10.63(14)
C18 N2 Zn01 N1 -176.90(14)
C14 N2 Zn01 N4 82.20(15)
C18 N2 Zn01 N4 -84.07(14)
C25 N5 Zn01 N2 28.0(3)
C29 N5 Zn01 N2 -139.7(2)
C25 N5 Zn01 N6 175.65(17)
C29 N5 Zn01 N6 7.99(15)
C25 N5 Zn01 N3 -95.83(16)
C29 N5 Zn01 N3 96.51(15)
C25 N5 Zn01 N1 85.22(16)
C29 N5 Zn01 N1 -82.44(15)
C25 N5 Zn01 N4 -6.49(15)
C29 N5 Zn01 N4 -174.15(16)
C34 N6 Zn01 N2 -13.4(2)
C30 N6 Zn01 N2 164.68(14)
C34 N6 Zn01 N5 176.09(19)
C30 N6 Zn01 N5 -5.80(15)
C34 N6 Zn01 N3 64.54(19)
C30 N6 Zn01 N3 -117.36(15)
C34 N6 Zn01 N1 -89.25(18)
C30 N6 Zn01 N1 88.86(15)
C34 N6 Zn01 N4 171.33(17)
C30 N6 Zn01 N4 -10.6(3)
C23 N3 Zn01 N2 173.69(17)
C19 N3 Zn01 N2 -4.83(13)
C23 N3 Zn01 N5 -20.02(18)
C19 N3 Zn01 N5 161.46(13)
C23 N3 Zn01 N6 58.11(17)
C19 N3 Zn01 N6 -120.41(14)
C23 N3 Zn01 N1 157.63(16)
C19 N3 Zn01 N1 -20.9(2)
C23 N3 Zn01 N4 -97.04(17)
C19 N3 Zn01 N4 84.44(14)
C6 N1 Zn01 N2 136.20(14)
C13 N1 Zn01 N2 3.04(12)
C6 N1 Zn01 N5 -29.85(14)
C13 N1 Zn01 N5 -163.01(13)
C6 N1 Zn01 N6 -107.75(13)
C13 N1 Zn01 N6 119.09(13)
C6 N1 Zn01 N3 152.34(14)
C13 N1 Zn01 N3 19.2(2)
C6 N1 Zn01 N4 46.64(13)
C13 N1 Zn01 N4 -86.52(13)
C12 N4 Zn01 N2 -37.11(14)
C24 N4 Zn01 N2 -171.38(14)
C12 N4 Zn01 N5 133.81(15)
C24 N4 Zn01 N5 -0.46(14)
C12 N4 Zn01 N6 138.60(16)
C24 N4 Zn01 N6 4.3(2)
C12 N4 Zn01 N3 -114.89(14)
C24 N4 Zn01 N3 110.84(14)
C12 N4 Zn01 N1 39.49(14)
C24 N4 Zn01 N1 -94.78(14)
